data_4514255
loop_
_publ_author_name
'Xi, Guan'
'Sheng, Lan'
'Zhang, Ivan'
'Du, Jiahui'
'Zhang, Ting'
'Chen, Qiaonan'
'Li, Guiying'
'Zhang, Ying'
'Song, Yue'
'Li, Jianhua'
'Zhang, Yu-Mo'
'Zhang, Sean Xiao-An'

_publ_section_title
;
 Endowing Hydrochromism to Fluorans via Bioinspired Alteration of
 Molecular Structures and Microenvironments and Expanding Their Potential
 for Rewritable Paper.
;
_journal_issue 43
_journal_name_full 'ACS applied materials &amp; interfaces'
_journal_page_first 38032
_journal_page_last 38041
_journal_paper_doi 10.1021/acsami.7b12363
_journal_volume 9
_journal_year 2017
_chemical_formula_moiety 'C31 H27 N3 O5'
_chemical_formula_sum 'C31 H27 N3 O5'
_chemical_formula_weight 521.56
_chemical_name_systematic
; 
 ? 
;
_space_group_IT_number 2
_symmetry_cell_setting triclinic
_symmetry_space_group_name_Hall '-P 1'
_symmetry_space_group_name_H-M 'P -1'
_atom_sites_solution_hydrogens geom
_atom_sites_solution_primary direct
_atom_sites_solution_secondary difmap
_audit_creation_method SHELXL-97
_cell_angle_alpha 89.94(3)
_cell_angle_beta 86.75(3)
_cell_angle_gamma 72.15(3)
_cell_formula_units_Z 2
_cell_length_a 10.558(2)
_cell_length_b 11.152(2)
_cell_length_c 11.868(2)
_cell_measurement_temperature 293(2)
_cell_volume 1327.8(5)
_computing_structure_refinement 'SHELXL-97 (Sheldrick, 1997)'
_computing_structure_solution 'SHELXS-97 (Sheldrick, 1990)'
_diffrn_ambient_temperature 293(2)
_diffrn_measured_fraction_theta_full 0.994
_diffrn_measured_fraction_theta_max 0.994
_diffrn_measurement_device_type MoK\a
_diffrn_radiation_monochromator graphite
_diffrn_radiation_source 'fine-focus sealed tube'
_diffrn_radiation_type MoK\a
_diffrn_radiation_wavelength 0.71073
_diffrn_reflns_av_R_equivalents 0.0316
_diffrn_reflns_av_sigmaI/netI 0.0430
_diffrn_reflns_limit_h_max 12
_diffrn_reflns_limit_h_min -12
_diffrn_reflns_limit_k_max 12
_diffrn_reflns_limit_k_min -13
_diffrn_reflns_limit_l_max 14
_diffrn_reflns_limit_l_min -14
_diffrn_reflns_number 10429
_diffrn_reflns_theta_full 24.99
_diffrn_reflns_theta_max 24.99
_diffrn_reflns_theta_min 3.19
_exptl_absorpt_coefficient_mu 0.090
_exptl_crystal_colour brown
_exptl_crystal_density_diffrn 1.304
_exptl_crystal_density_method 'not measured'
_exptl_crystal_description block
_exptl_crystal_F_000 548
_exptl_crystal_size_max 0.100
_exptl_crystal_size_mid 0.100
_exptl_crystal_size_min 0.100
_refine_diff_density_max 0.493
_refine_diff_density_min -0.355
_refine_diff_density_rms 0.046
_refine_ls_extinction_method none
_refine_ls_goodness_of_fit_ref 1.088
_refine_ls_hydrogen_treatment mixed
_refine_ls_matrix_type full
_refine_ls_number_parameters 369
_refine_ls_number_reflns 4654
_refine_ls_number_restraints 0
_refine_ls_restrained_S_all 1.088
_refine_ls_R_factor_all 0.0799
_refine_ls_R_factor_gt 0.0568
_refine_ls_shift/su_max 0.002
_refine_ls_shift/su_mean 0.000
_refine_ls_structure_factor_coef Fsqd
_refine_ls_weighting_details 'calc w=1/[\s^2^(Fo^2^)+(0.0934P)^2^+0.1198P] where P=(Fo^2^+2Fc^2^)/3'
_refine_ls_weighting_scheme calc
_refine_ls_wR_factor_gt 0.1542
_refine_ls_wR_factor_ref 0.1674
_reflns_number_gt 3247
_reflns_number_total 4654
_reflns_threshold_expression >2sigma(I)
_cod_data_source_file am7b12363_si_005.cif
_cod_data_source_block xg1
_cod_database_code 4514255

loop_
_symmetry_equiv_pos_as_xyz
'x, y, z'
'-x, -y, -z'

loop_
_atom_site_label
_atom_site_type_symbol
_atom_site_fract_x
_atom_site_fract_y
_atom_site_fract_z
_atom_site_U_iso_or_equiv
_atom_site_adp_type
_atom_site_occupancy
_atom_site_symmetry_multiplicity
_atom_site_calc_flag
_atom_site_refinement_flags
_atom_site_disorder_assembly
_atom_site_disorder_group
O4 O -0.1758(13) 0.665(2) 0.6205(13) 0.126(6) Uani 0.52(3) 1 d P A 1
O4' O -0.1423(12) 0.6077(13) 0.548(3) 0.137(8) Uani 0.48(3) 1 d P A 2
O2 O 0.11261(15) 0.69017(13) 0.23601(13) 0.0376(4) Uani 1 1 d . . .
O3 O 0.42607(16) 0.84345(14) 0.25611(16) 0.0491(5) Uani 1 1 d . . .
C4 C 0.3357(2) 0.67052(19) 0.29524(18) 0.0352(5) Uani 1 1 d . . .
C5 C 0.1971(2) 0.86970(19) 0.21637(18) 0.0337(5) Uani 1 1 d . . .
C6 C 0.4417(2) 0.7194(2) 0.28402(19) 0.0379(5) Uani 1 1 d . . .
C7 C 0.1944(2) 1.1002(2) 0.11253(19) 0.0393(5) Uani 1 1 d . . .
C8 C 0.1275(2) 0.79432(18) 0.40220(18) 0.0310(5) Uani 1 1 d . . .
C9 C 0.0852(2) 0.94486(19) 0.16570(19) 0.0371(5) Uani 1 1 d . . .
H9 H 0.0091 0.9193 0.1672 0.045 Uiso 1 1 calc R . .
C10 C 0.0829(2) 1.0553(2) 0.11358(19) 0.0397(5) Uani 1 1 d . . .
H10 H 0.0070 1.1012 0.0785 0.048 Uiso 1 1 calc R . .
C11 C 0.4905(2) 0.46996(19) 0.34448(19) 0.0390(5) Uani 1 1 d . . .
C12 C 0.1959(2) 0.75725(19) 0.28644(18) 0.0336(5) Uani 1 1 d . . .
C13 C 0.5966(2) 0.5215(2) 0.3363(2) 0.0401(6) Uani 1 1 d . . .
C14 C 0.3081(2) 0.9115(2) 0.21067(19) 0.0370(5) Uani 1 1 d . . .
C15 C 0.0184(2) 0.75119(19) 0.41438(18) 0.0360(5) Uani 1 1 d . . .
C16 C 0.0885(2) 0.8770(2) 0.5894(2) 0.0419(6) Uani 1 1 d . . .
H16 H 0.1117 0.9195 0.6483 0.050 Uiso 1 1 calc R . .
C17 C 0.5703(2) 0.6456(2) 0.3040(2) 0.0407(5) Uani 1 1 d . . .
H17 H 0.6400 0.6802 0.2955 0.049 Uiso 1 1 calc R . .
C18 C 0.1639(2) 0.85767(19) 0.48821(19) 0.0359(5) Uani 1 1 d . . .
H18 H 0.2374 0.8867 0.4784 0.043 Uiso 1 1 calc R . .
C19 C 0.3629(2) 0.54466(19) 0.32444(19) 0.0381(5) Uani 1 1 d . . .
H19 H 0.2934 0.5098 0.3307 0.046 Uiso 1 1 calc R . .
O1 O -0.0736(2) 0.64032(19) 0.28104(16) 0.0639(6) Uani 1 1 d . . .
C21 C 0.3089(2) 1.0231(2) 0.1610(2) 0.0406(6) Uani 1 1 d . . .
H21 H 0.3856 1.0475 0.1595 0.049 Uiso 1 1 calc R . .
N2 N 0.5123(2) 0.34386(17) 0.38036(19) 0.0473(5) Uani 1 1 d . . .
N1 N 0.1904(2) 1.21427(19) 0.06577(19) 0.0539(6) Uani 1 1 d . . .
C24 C -0.0217(2) 0.8338(2) 0.6045(2) 0.0461(6) Uani 1 1 d . . .
H24 H -0.0718 0.8470 0.6729 0.055 Uiso 1 1 calc R . .
C25 C 0.5742(2) 0.2387(2) 0.3112(2) 0.0436(6) Uani 1 1 d . . .
C26 C -0.0555(2) 0.7714(2) 0.5170(2) 0.0426(6) Uani 1 1 d . A .
C27 C 0.0077(2) 0.6875(2) 0.30812(19) 0.0403(6) Uani 1 1 d . . .
C28 C 0.7345(2) 0.4467(2) 0.3653(2) 0.0502(6) Uani 1 1 d . . .
H28A H 0.7920 0.4988 0.3583 0.075 Uiso 1 1 calc R . .
H28B H 0.7677 0.3754 0.3147 0.075 Uiso 1 1 calc R . .
H28C H 0.7323 0.4181 0.4415 0.075 Uiso 1 1 calc R . .
C29 C 0.5785(3) 0.1194(2) 0.3500(3) 0.0548(7) Uani 1 1 d . . .
H29 H 0.5387 0.1111 0.4203 0.066 Uiso 1 1 calc R . .
C30 C 0.0722(3) 1.2896(2) 0.0116(2) 0.0578(7) Uani 1 1 d . . .
H30A H 0.0382 1.2336 -0.0317 0.069 Uiso 1 1 calc R . .
H30B H 0.0982 1.3455 -0.0412 0.069 Uiso 1 1 calc R . .
N3 N -0.1692(3) 0.7229(3) 0.5365(2) 0.0724(8) Uani 1 1 d . . .
C32 C 0.6343(3) 0.2472(3) 0.2052(2) 0.0542(7) Uani 1 1 d . . .
H32 H 0.6324 0.3257 0.1774 0.065 Uiso 1 1 calc R . .
C33 C 0.2933(3) 1.2743(3) 0.0827(3) 0.0849(12) Uani 1 1 d . . .
H33A H 0.2508 1.3635 0.0980 0.102 Uiso 1 1 calc R . .
H33B H 0.3409 1.2385 0.1484 0.102 Uiso 1 1 calc R . .
C34 C 0.6423(3) 0.0132(3) 0.2837(4) 0.0739(10) Uani 1 1 d . . .
H34 H 0.6452 -0.0660 0.3103 0.089 Uiso 1 1 calc R . .
C35 C 0.7015(3) 0.0235(3) 0.1788(4) 0.0825(11) Uani 1 1 d . . .
H35 H 0.7440 -0.0481 0.1349 0.099 Uiso 1 1 calc R . .
C36 C 0.6970(3) 0.1393(3) 0.1407(3) 0.0714(9) Uani 1 1 d . . .
H36 H 0.7366 0.1466 0.0701 0.086 Uiso 1 1 calc R . .
C37 C 0.3849(5) 1.2597(7) -0.0104(5) 0.152(2) Uani 1 1 d . . .
H37A H 0.4386 1.1730 -0.0177 0.227 Uiso 1 1 calc R . .
H37B H 0.4411 1.3115 0.0005 0.227 Uiso 1 1 calc R . .
H37C H 0.3377 1.2845 -0.0776 0.227 Uiso 1 1 calc R . .
O5 O -0.2651(3) 0.7654(4) 0.4924(4) 0.1700(18) Uani 1 1 d . A .
C39 C -0.0381(4) 1.3670(3) 0.0908(3) 0.0857(11) Uani 1 1 d . . .
H39A H -0.0676 1.3125 0.1414 0.129 Uiso 1 1 calc R . .
H39B H -0.1111 1.4144 0.0484 0.129 Uiso 1 1 calc R . .
H39C H -0.0062 1.4238 0.1334 0.129 Uiso 1 1 calc R . .
H39 H 0.452(3) 0.331(3) 0.424(3) 0.061(9) Uiso 1 1 d . . .

loop_
_atom_site_aniso_label
_atom_site_aniso_U_11
_atom_site_aniso_U_22
_atom_site_aniso_U_33
_atom_site_aniso_U_23
_atom_site_aniso_U_13
_atom_site_aniso_U_12
O4 0.151(7) 0.198(12) 0.081(7) 0.027(7) 0.009(5) -0.136(8)
O4' 0.163(8) 0.130(7) 0.167(19) 0.021(8) 0.006(8) -0.119(6)
O2 0.0417(9) 0.0395(8) 0.0375(9) -0.0024(6) -0.0023(7) -0.0213(7)
O3 0.0369(9) 0.0360(9) 0.0798(13) 0.0222(8) -0.0190(8) -0.0166(7)
C4 0.0346(12) 0.0342(12) 0.0363(12) 0.0014(9) 0.0015(9) -0.0106(9)
C5 0.0356(12) 0.0322(11) 0.0339(12) 0.0019(9) -0.0020(9) -0.0114(9)
C6 0.0389(13) 0.0344(12) 0.0418(13) 0.0077(9) -0.0041(10) -0.0132(9)
C7 0.0487(14) 0.0343(12) 0.0341(12) 0.0039(9) -0.0044(10) -0.0109(10)
C8 0.0291(11) 0.0279(10) 0.0359(12) 0.0049(8) -0.0045(9) -0.0081(8)
C9 0.0339(12) 0.0383(12) 0.0402(13) -0.0023(9) -0.0037(10) -0.0123(9)
C10 0.0407(13) 0.0367(12) 0.0397(13) 0.0002(9) -0.0104(10) -0.0075(9)
C11 0.0429(13) 0.0297(11) 0.0396(13) 0.0013(9) 0.0074(10) -0.0060(9)
C12 0.0357(12) 0.0320(11) 0.0373(12) 0.0017(9) -0.0052(9) -0.0161(9)
C13 0.0385(13) 0.0383(13) 0.0407(14) 0.0046(10) 0.0021(10) -0.0085(9)
C14 0.0331(12) 0.0353(12) 0.0433(13) 0.0064(9) -0.0051(10) -0.0109(9)
C15 0.0345(12) 0.0376(12) 0.0374(13) 0.0035(9) -0.0033(10) -0.0133(9)
C16 0.0457(14) 0.0365(12) 0.0402(14) -0.0034(10) -0.0109(11) -0.0063(10)
C17 0.0356(12) 0.0390(13) 0.0486(14) 0.0088(10) -0.0036(10) -0.0131(9)
C18 0.0338(12) 0.0314(11) 0.0428(13) 0.0017(9) -0.0067(10) -0.0096(8)
C19 0.0368(12) 0.0337(12) 0.0442(13) 0.0012(9) 0.0081(10) -0.0132(9)
O1 0.0672(13) 0.0934(14) 0.0535(12) -0.0089(10) -0.0003(10) -0.0584(11)
C21 0.0376(13) 0.0365(12) 0.0507(15) 0.0089(10) -0.0041(11) -0.0155(9)
N2 0.0502(13) 0.0298(10) 0.0564(14) 0.0040(9) 0.0146(11) -0.0075(8)
N1 0.0592(14) 0.0413(12) 0.0650(15) 0.0214(10) -0.0160(11) -0.0189(10)
C24 0.0448(14) 0.0505(14) 0.0390(14) -0.0001(11) 0.0023(11) -0.0097(11)
C25 0.0322(12) 0.0361(13) 0.0610(17) -0.0033(11) -0.0095(11) -0.0071(9)
C26 0.0366(13) 0.0498(13) 0.0427(14) 0.0018(10) 0.0025(10) -0.0160(10)
C27 0.0410(13) 0.0471(13) 0.0407(14) 0.0039(10) -0.0018(10) -0.0251(10)
C28 0.0432(14) 0.0434(13) 0.0600(17) 0.0088(11) -0.0038(12) -0.0071(10)
C29 0.0418(14) 0.0363(14) 0.088(2) 0.0008(12) -0.0135(14) -0.0126(10)
C30 0.0720(19) 0.0424(14) 0.0596(18) 0.0183(12) -0.0182(14) -0.0159(12)
N3 0.0556(17) 0.117(3) 0.0584(17) -0.0009(15) 0.0087(13) -0.0493(16)
C32 0.0460(15) 0.0552(15) 0.0573(17) -0.0072(12) -0.0026(13) -0.0097(11)
C33 0.073(2) 0.071(2) 0.120(3) 0.051(2) -0.025(2) -0.0339(17)
C34 0.0572(19) 0.0389(15) 0.129(3) -0.0146(17) -0.027(2) -0.0151(12)
C35 0.057(2) 0.068(2) 0.113(3) -0.046(2) -0.015(2) -0.0039(15)
C36 0.0544(18) 0.083(2) 0.071(2) -0.0316(17) -0.0024(15) -0.0130(15)
C37 0.114(4) 0.252(7) 0.114(4) 0.052(4) -0.016(3) -0.092(4)
O5 0.069(2) 0.242(5) 0.225(5) 0.060(4) -0.026(3) -0.082(3)
C39 0.082(2) 0.0500(17) 0.113(3) 0.0033(18) 0.001(2) -0.0027(15)

loop_
_atom_type_symbol
_atom_type_description
_atom_type_scat_dispersion_real
_atom_type_scat_dispersion_imag
_atom_type_scat_source
C C 0.0033 0.0016 'International Tables Vol C Tables 4.2.6.8 and 6.1.1.4'
H H 0.0000 0.0000 'International Tables Vol C Tables 4.2.6.8 and 6.1.1.4'
N N 0.0061 0.0033 'International Tables Vol C Tables 4.2.6.8 and 6.1.1.4'
O O 0.0106 0.0060 'International Tables Vol C Tables 4.2.6.8 and 6.1.1.4'

loop_
_geom_angle_atom_site_label_1
_geom_angle_atom_site_label_2
_geom_angle_atom_site_label_3
_geom_angle
C27 O2 C12 111.63(17)
C14 O3 C6 117.85(17)
C6 C4 C19 117.9(2)
C6 C4 C12 119.28(18)
C19 C4 C12 122.58(19)
C14 C5 C9 116.40(18)
C14 C5 C12 120.22(19)
C9 C5 C12 122.98(19)
O3 C6 C4 122.81(19)
O3 C6 C17 116.24(19)
C4 C6 C17 120.9(2)
N1 C7 C21 121.8(2)
N1 C7 C10 121.3(2)
C21 C7 C10 116.93(19)
C15 C8 C18 121.9(2)
C15 C8 C12 109.52(18)
C18 C8 C12 128.51(19)
C10 C9 C5 122.4(2)
C10 C9 H9 118.8
C5 C9 H9 118.8
C9 C10 C7 120.9(2)
C9 C10 H10 119.6
C7 C10 H10 119.6
C19 C11 C13 119.79(19)
C19 C11 N2 119.8(2)
C13 C11 N2 120.3(2)
O2 C12 C4 110.37(17)
O2 C12 C5 109.85(17)
C4 C12 C5 110.29(17)
O2 C12 C8 102.68(16)
C4 C12 C8 110.90(17)
C5 C12 C8 112.52(17)
C17 C13 C11 118.4(2)
C17 C13 C28 120.0(2)
C11 C13 C28 121.6(2)
C21 C14 O3 115.47(19)
C21 C14 C5 122.9(2)
O3 C14 C5 121.66(18)
C8 C15 C26 118.6(2)
C8 C15 C27 108.34(19)
C26 C15 C27 133.1(2)
C18 C16 C24 121.0(2)
C18 C16 H16 119.5
C24 C16 H16 119.5
C13 C17 C6 121.1(2)
C13 C17 H17 119.5
C6 C17 H17 119.5
C8 C18 C16 118.4(2)
C8 C18 H18 120.8
C16 C18 H18 120.8
C11 C19 C4 121.8(2)
C11 C19 H19 119.1
C4 C19 H19 119.1
C14 C21 C7 120.4(2)
C14 C21 H21 119.8
C7 C21 H21 119.8
C25 N2 C11 123.4(2)
C25 N2 H39 111(2)
C11 N2 H39 116.1(19)
C7 N1 C30 120.6(2)
C7 N1 C33 122.2(2)
C30 N1 C33 116.6(2)
C26 C24 C16 119.1(2)
C26 C24 H24 120.4
C16 C24 H24 120.4
C32 C25 N2 122.8(2)
C32 C25 C29 118.2(2)
N2 C25 C29 119.0(2)
C24 C26 C15 121.0(2)
C24 C26 N3 118.0(2)
C15 C26 N3 121.0(2)
O1 C27 O2 121.6(2)
O1 C27 C15 130.6(2)
O2 C27 C15 107.79(18)
C13 C28 H28A 109.5
C13 C28 H28B 109.5
H28A C28 H28B 109.5
C13 C28 H28C 109.5
H28A C28 H28C 109.5
H28B C28 H28C 109.5
C34 C29 C25 120.0(3)
C34 C29 H29 120.0
C25 C29 H29 120.0
N1 C30 C39 114.9(3)
N1 C30 H30A 108.5
C39 C30 H30A 108.5
N1 C30 H30B 108.5
C39 C30 H30B 108.5
H30A C30 H30B 107.5
O5 N3 O4 117.2(5)
O5 N3 O4' 112.8(7)
O4 N3 O4' 50.8(5)
O5 N3 C26 120.9(3)
O4 N3 C26 118.7(5)
O4' N3 C26 116.3(6)
C36 C32 C25 120.5(3)
C36 C32 H32 119.8
C25 C32 H32 119.8
C37 C33 N1 113.1(4)
C37 C33 H33A 109.0
N1 C33 H33A 109.0
C37 C33 H33B 109.0
N1 C33 H33B 109.0
H33A C33 H33B 107.8
C35 C34 C29 120.9(3)
C35 C34 H34 119.5
C29 C34 H34 119.5
C36 C35 C34 119.2(3)
C36 C35 H35 120.4
C34 C35 H35 120.4
C35 C36 C32 121.2(3)
C35 C36 H36 119.4
C32 C36 H36 119.4
C33 C37 H37A 109.5
C33 C37 H37B 109.5
H37A C37 H37B 109.5
C33 C37 H37C 109.5
H37A C37 H37C 109.5
H37B C37 H37C 109.5
C30 C39 H39A 109.5
C30 C39 H39B 109.5
H39A C39 H39B 109.5
C30 C39 H39C 109.5
H39A C39 H39C 109.5
H39B C39 H39C 109.5

loop_
_geom_bond_atom_site_label_1
_geom_bond_atom_site_label_2
_geom_bond_distance
O4 N3 1.200(7)
O4' N3 1.237(10)
O2 C27 1.369(3)
O2 C12 1.468(3)
O3 C14 1.383(3)
O3 C6 1.385(3)
C4 C6 1.387(3)
C4 C19 1.391(3)
C4 C12 1.506(3)
C5 C14 1.387(3)
C5 C9 1.390(3)
C5 C12 1.507(3)
C6 C17 1.389(3)
C7 N1 1.377(3)
C7 C21 1.404(3)
C7 C10 1.413(3)
C8 C15 1.378(3)
C8 C18 1.379(3)
C8 C12 1.512(3)
C9 C10 1.372(3)
C9 H9 0.9300
C10 H10 0.9300
C11 C19 1.383(3)
C11 C13 1.406(3)
C11 N2 1.422(3)
C13 C17 1.384(3)
C13 C28 1.499(3)
C14 C21 1.379(3)
C15 C26 1.389(3)
C15 C27 1.475(3)
C16 C18 1.382(3)
C16 C24 1.392(3)
C16 H16 0.9300
C17 H17 0.9300
C18 H18 0.9300
C19 H19 0.9300
O1 C27 1.194(3)
C21 H21 0.9300
N2 C25 1.395(3)
N2 H39 0.84(3)
N1 C30 1.457(3)
N1 C33 1.463(4)
C24 C26 1.373(4)
C24 H24 0.9300
C25 C32 1.394(4)
C25 C29 1.395(3)
C26 N3 1.468(3)
C28 H28A 0.9600
C28 H28B 0.9600
C28 H28C 0.9600
C29 C34 1.389(4)
C29 H29 0.9300
C30 C39 1.499(5)
C30 H30A 0.9700
C30 H30B 0.9700
N3 O5 1.135(4)
C32 C36 1.389(4)
C32 H32 0.9300
C33 C37 1.402(6)
C33 H33A 0.9700
C33 H33B 0.9700
C34 C35 1.382(5)
C34 H34 0.9300
C35 C36 1.356(5)
C35 H35 0.9300
C36 H36 0.9300
C37 H37A 0.9600
C37 H37B 0.9600
C37 H37C 0.9600
C39 H39A 0.9600
C39 H39B 0.9600
C39 H39C 0.9600
